data_7025122
loop_
_publ_author_name
'Madhu, Vedichi'
'Ekambaram, Balaraman'
'Shimon, Linda J. W.'
'Diskin, Yael'
'Leitus, Gregory'
'Neumann, Ronny'

_publ_section_title
;
 Structural diversity in manganese, iron and cobalt complexes of the
 ditopic 1,2-bis(2,2'-bipyridyl-6-yl)ethyne ligand and observation of
 epoxidation and catalase activity of manganese compounds.
;
_journal_issue 31
_journal_name_full 'Dalton transactions (Cambridge, England : 2003)'
_journal_page_first 7266
_journal_page_last 7275
_journal_paper_doi 10.1039/b925129d
_journal_volume 39
_journal_year 2010
_chemical_formula_moiety 'C88 H56 Co4 N16 O4, 4(Cl O4)'
_chemical_formula_sum 'C88 H56 Cl4 Co4 N16 O20'
_chemical_formula_weight 2035.01
_chemical_name_systematic
;
?
;
_space_group_IT_number 86
_symmetry_cell_setting tetragonal
_symmetry_space_group_name_Hall '-P 4bc'
_symmetry_space_group_name_H-M 'P 42/n :2'
_atom_sites_solution_hydrogens geom
_atom_sites_solution_primary direct
_atom_sites_solution_secondary difmap
_audit_creation_method SHELXL-97
_cell_angle_alpha 90.00
_cell_angle_beta 90.00
_cell_angle_gamma 90.00
_cell_formula_units_Z 8
_cell_length_a 35.107(5)
_cell_length_b 35.107(5)
_cell_length_c 14.585(3)
_cell_measurement_reflns_used 126603
_cell_measurement_temperature 100(2)
_cell_measurement_theta_max 27.53
_cell_measurement_theta_min 1.3
_cell_volume 17976(5)
_computing_cell_refinement 'Bruker Apex2'
_computing_data_collection 'Bruker Apex2'
_computing_data_reduction 'Bruker Apex2'
_computing_molecular_graphics 'Bruker SHELXTL'
_computing_publication_material 'Bruker SHELXTL'
_computing_structure_refinement 'SHELXL-97 (Sheldrick, 1997)'
_computing_structure_solution 'SHELXS-97 (Sheldrick, 1990)'
_diffrn_ambient_temperature 100(2)
_diffrn_measured_fraction_theta_full 0.996
_diffrn_measured_fraction_theta_max 0.996
_diffrn_measurement_device_type 'Bruker KappaApexII CCD'
_diffrn_measurement_method 'phi and omega scans'
_diffrn_radiation_monochromator graphite
_diffrn_radiation_source 'fine-focus sealed tube'
_diffrn_radiation_type MoK\a
_diffrn_radiation_wavelength 0.71073
_diffrn_reflns_av_R_equivalents 0.0779
_diffrn_reflns_av_sigmaI/netI 0.0726
_diffrn_reflns_limit_h_max 45
_diffrn_reflns_limit_h_min -45
_diffrn_reflns_limit_k_max 45
_diffrn_reflns_limit_k_min -45
_diffrn_reflns_limit_l_max 18
_diffrn_reflns_limit_l_min -18
_diffrn_reflns_number 20616
_diffrn_reflns_theta_full 27.53
_diffrn_reflns_theta_max 27.53
_diffrn_reflns_theta_min 2.52
_exptl_absorpt_coefficient_mu 0.924
_exptl_absorpt_correction_T_max 0.9818
_exptl_absorpt_correction_T_min 0.9215
_exptl_absorpt_correction_type multi-scan
_exptl_absorpt_process_details 'Bruker Apex2'
_exptl_crystal_colour orange
_exptl_crystal_density_diffrn 1.504
_exptl_crystal_density_method 'not measured'
_exptl_crystal_description prism
_exptl_crystal_F_000 8256
_exptl_crystal_size_max 0.09
_exptl_crystal_size_mid 0.02
_exptl_crystal_size_min 0.02
_platon_squeeze_details ' ?'
_refine_diff_density_max 1.872
_refine_diff_density_min -1.034
_refine_diff_density_rms 0.096
_refine_ls_extinction_method none
_refine_ls_goodness_of_fit_ref 1.273
_refine_ls_hydrogen_treatment constr
_refine_ls_matrix_type full
_refine_ls_number_parameters 1189
_refine_ls_number_reflns 20616
_refine_ls_number_restraints 117
_refine_ls_restrained_S_all 1.347
_refine_ls_R_factor_all 0.1686
_refine_ls_R_factor_gt 0.0971
_refine_ls_shift/su_max 0.002
_refine_ls_shift/su_mean 0.000
_refine_ls_structure_factor_coef Fsqd
_refine_ls_weighting_details 'calc w=1/[\s^2^(Fo^2^)+(0.0023P)^2^+55.0819P] where P=(Fo^2^+2Fc^2^)/3'
_refine_ls_weighting_scheme calc
_refine_ls_wR_factor_gt 0.1641
_refine_ls_wR_factor_ref 0.1774
_reflns_number_gt 10752
_reflns_number_total 20616
_reflns_threshold_expression >2sigma(I)
_cod_data_source_file b925129d.txt
_cod_data_source_block n186p
_cod_depositor_comments
;
The following automatic conversions were performed:

'_symmetry_cell_setting' value 'Tetragonal' changed to 'tetragonal'
according to /home/saulius/struct/CIF-dictionaries/cif_core.dic
dictionary named 'cif_core.dic' version 2.4.2 from 2011-04-26.

Automatic conversion script
Id: cif_fix_values 1891 2012-01-12 08:04:46Z andrius 
;
_cod_original_sg_symbol_Hall -P4bc
_cod_original_sg_symbol_H-M P4(2)/n
_cod_database_code 7025122

loop_
_symmetry_equiv_pos_as_xyz
'x, y, z'
'-x+1/2, -y+1/2, z'
'-y, x+1/2, z+1/2'
'y+1/2, -x, z+1/2'
'-x, -y, -z'
'x-1/2, y-1/2, -z'
'y, -x-1/2, -z-1/2'
'-y-1/2, x, -z-1/2'

loop_
_atom_site_label
_atom_site_type_symbol
_atom_site_fract_x
_atom_site_fract_y
_atom_site_fract_z
_atom_site_U_iso_or_equiv
_atom_site_adp_type
_atom_site_occupancy
_atom_site_symmetry_multiplicity
_atom_site_calc_flag
_atom_site_refinement_flags
Cl1 Cl 0.82930(4) 0.22894(4) 0.01691(11) 0.0472(4) Uani 1 1 d .
O5 O 0.86391(12) 0.24276(12) -0.0218(3) 0.0609(12) Uani 1 1 d .
O6 O 0.83257(13) 0.18942(12) 0.0362(4) 0.0726(15) Uani 1 1 d .
O7 O 0.79892(12) 0.23528(13) -0.0473(3) 0.0624(12) Uani 1 1 d .
O8 O 0.82101(14) 0.24985(14) 0.0996(3) 0.0726(14) Uani 1 1 d .
Cl2 Cl 0.51243(8) 1.10433(7) 0.0470(2) 0.1003(8) Uani 1 1 d DU
O9 O 0.5077(2) 1.07093(17) 0.0001(5) 0.124(3) Uani 1 1 d DU
O10 O 0.4861(3) 1.1310(2) 0.0177(7) 0.172(4) Uani 1 1 d DU
O11 O 0.5026(4) 1.1004(3) 0.1419(7) 0.213(5) Uani 1 1 d DU
O12 O 0.5464(3) 1.1190(3) 0.0426(11) 0.262(6) Uani 1 1 d DU
Cl3 Cl 0.10912(12) 0.27866(18) 0.1841(2) 0.1682(16) Uani 1 1 d DU
O13 O 0.0871(5) 0.2461(4) 0.1791(9) 0.276(7) Uani 1 1 d DU
O14 O 0.0853(4) 0.3071(5) 0.1460(9) 0.260(6) Uani 1 1 d DU
O15 O 0.1143(4) 0.2851(4) 0.2749(8) 0.291(7) Uani 1 1 d DU
O16 O 0.1389(5) 0.2784(6) 0.1326(15) 0.397(11) Uani 1 1 d DU
Cl4 Cl 0.95434(10) 1.18368(15) 0.16252(18) 0.1692(18) Uani 1 1 d DU
O17 O 0.9386(3) 1.2273(4) 0.1713(7) 0.201(5) Uani 1 1 d DU
O18 O 0.9423(2) 1.1763(2) 0.0745(5) 0.144(3) Uani 1 1 d DU
O19 O 0.9360(2) 1.1615(2) 0.2329(4) 0.143(3) Uani 1 1 d DU
O20 O 0.99367(19) 1.1867(2) 0.1772(4) 0.131(3) Uani 1 1 d DU
Co1 Co 0.73599(2) 0.42778(2) 0.02945(6) 0.0513(2) Uani 1 1 d .
N1 N 0.67763(15) 0.41523(16) 0.0180(4) 0.0573(15) Uani 1 1 d .
C1 C 0.6580(2) 0.3938(2) 0.0768(6) 0.070(2) Uani 1 1 d .
H1 H 0.6715 0.3818 0.1252 0.084 Uiso 1 1 calc R
C2 C 0.6196(2) 0.3880(2) 0.0719(7) 0.080(3) Uani 1 1 d .
H2 H 0.6068 0.3724 0.1154 0.097 Uiso 1 1 calc R
C3 C 0.6005(2) 0.4051(2) 0.0032(7) 0.081(3) Uani 1 1 d .
H3 H 0.5738 0.4014 -0.0025 0.097 Uiso 1 1 calc R
C4 C 0.6192(2) 0.4278(2) -0.0584(6) 0.077(2) Uani 1 1 d .
H4 H 0.6059 0.4402 -0.1067 0.092 Uiso 1 1 calc R
C5 C 0.6584(2) 0.4321(2) -0.0478(5) 0.062(2) Uani 1 1 d .
C6 C 0.6808(2) 0.4562(2) -0.1084(5) 0.067(2) Uani 1 1 d .
C7 C 0.6673(3) 0.4714(3) -0.1919(6) 0.091(3) Uani 1 1 d .
H7 H 0.6426 0.4651 -0.2133 0.109 Uiso 1 1 calc R
C8 C 0.6904(3) 0.4958(3) -0.2429(6) 0.098(3) Uani 1 1 d .
H8 H 0.6807 0.5074 -0.2969 0.118 Uiso 1 1 calc R
C9 C 0.7266(3) 0.5031(2) -0.2160(5) 0.081(3) Uani 1 1 d .
H9 H 0.7428 0.5192 -0.2511 0.097 Uiso 1 1 calc R
C10 C 0.7393(2) 0.4863(2) -0.1355(5) 0.064(2) Uani 1 1 d .
N2 N 0.71738(16) 0.46352(16) -0.0822(4) 0.0565(15) Uani 1 1 d .
N3 N 0.75560(16) 0.38765(16) -0.0706(4) 0.0596(15) Uani 1 1 d .
C11 C 0.7606(2) 0.3946(2) -0.1603(5) 0.075(2) Uani 1 1 d .
H11 H 0.7584 0.4201 -0.1813 0.090 Uiso 1 1 calc R
C12 C 0.7688(2) 0.3662(2) -0.2237(5) 0.077(2) Uani 1 1 d .
H12 H 0.7724 0.3722 -0.2867 0.093 Uiso 1 1 calc R
C13 C 0.7716(2) 0.3295(2) -0.1935(5) 0.068(2) Uani 1 1 d .
H13 H 0.7761 0.3093 -0.2355 0.081 Uiso 1 1 calc R
C14 C 0.76765(17) 0.32196(19) -0.1002(5) 0.0593(19) Uani 1 1 d .
H14 H 0.7704 0.2967 -0.0777 0.071 Uiso 1 1 calc R
C15 C 0.75964(15) 0.35172(19) -0.0400(4) 0.0471(16) Uani 1 1 d .
C16 C 0.75607(15) 0.34669(17) 0.0588(4) 0.0435(15) Uani 1 1 d .
C17 C 0.76178(16) 0.31108(17) 0.1009(5) 0.0502(17) Uani 1 1 d .
H17 H 0.7669 0.2892 0.0647 0.060 Uiso 1 1 calc R
C18 C 0.75996(17) 0.3083(2) 0.1947(6) 0.0598(19) Uani 1 1 d .
H18 H 0.7643 0.2845 0.2241 0.072 Uiso 1 1 calc R
C19 C 0.75196(17) 0.3396(2) 0.2447(5) 0.0591(19) Uani 1 1 d .
H19 H 0.7505 0.3378 0.3096 0.071 Uiso 1 1 calc R
C20 C 0.74571(16) 0.37479(19) 0.2018(5) 0.0505(16) Uani 1 1 d .
N4 N 0.74795(12) 0.37802(13) 0.1085(4) 0.0421(12) Uani 1 1 d .
Co2 Co 0.84622(2) 0.45546(2) 0.10270(7) 0.0556(3) Uani 1 1 d .
N5 N 0.85355(15) 0.40527(14) 0.0244(4) 0.0553(14) Uani 1 1 d .
C21 C 0.8569(2) 0.4034(2) -0.0668(5) 0.066(2) Uani 1 1 d .
H21 H 0.8555 0.4265 -0.1006 0.079 Uiso 1 1 calc R
C22 C 0.8624(2) 0.3698(2) -0.1147(5) 0.0643(19) Uani 1 1 d .
H22 H 0.8642 0.3697 -0.1797 0.077 Uiso 1 1 calc R
C23 C 0.86510(17) 0.33699(18) -0.0659(5) 0.0560(18) Uani 1 1 d .
H23 H 0.8694 0.3135 -0.0965 0.067 Uiso 1 1 calc R
C24 C 0.86164(16) 0.33799(17) 0.0279(5) 0.0482(15) Uani 1 1 d .
H24 H 0.8635 0.3152 0.0628 0.058 Uiso 1 1 calc R
C25 C 0.85543(15) 0.37250(16) 0.0708(4) 0.0426(14) Uani 1 1 d .
C26 C 0.84900(14) 0.37587(16) 0.1715(4) 0.0397(14) Uani 1 1 d .
C27 C 0.85022(16) 0.34461(17) 0.2295(5) 0.0481(16) Uani 1 1 d .
H27 H 0.8567 0.3201 0.2065 0.058 Uiso 1 1 calc R
C28 C 0.84207(17) 0.34948(19) 0.3200(5) 0.0556(17) Uani 1 1 d .
H28 H 0.8429 0.3284 0.3607 0.067 Uiso 1 1 calc R
C29 C 0.83268(16) 0.38475(19) 0.3524(5) 0.0501(16) Uani 1 1 d .
H29 H 0.8261 0.3882 0.4150 0.060 Uiso 1 1 calc R
C30 C 0.83291(15) 0.41570(17) 0.2923(5) 0.0440(15) Uani 1 1 d .
N6 N 0.84084(12) 0.41106(13) 0.2021(4) 0.0428(12) Uani 1 1 d .
N7 N 0.90306(15) 0.46741(16) 0.1497(5) 0.0667(17) Uani 1 1 d .
C31 C 0.9175(2) 0.4581(2) 0.2347(6) 0.073(2) Uani 1 1 d .
H31 H 0.9019 0.4441 0.2759 0.087 Uiso 1 1 calc R
C32 C 0.9530(2) 0.4682(2) 0.2618(7) 0.077(2) Uani 1 1 d .
H32 H 0.9625 0.4609 0.3203 0.093 Uiso 1 1 calc R
C33 C 0.9754(2) 0.4894(2) 0.2016(8) 0.083(3) Uani 1 1 d .
H33 H 1.0004 0.4968 0.2187 0.100 Uiso 1 1 calc R
C34 C 0.9608(2) 0.49978(19) 0.1161(7) 0.073(2) Uani 1 1 d .
H34 H 0.9758 0.5145 0.0750 0.087 Uiso 1 1 calc R
C35 C 0.92424(18) 0.48844(17) 0.0912(6) 0.060(2) Uani 1 1 d .
C36 C 0.9065(2) 0.49889(18) 0.0046(6) 0.065(2) Uani 1 1 d .
C37 C 0.9271(3) 0.5168(2) -0.0640(8) 0.092(3) Uani 1 1 d .
H37 H 0.9534 0.5221 -0.0554 0.111 Uiso 1 1 calc R
C38 C 0.9098(3) 0.5266(3) -0.1430(9) 0.111(4) Uani 1 1 d .
H38 H 0.9240 0.5384 -0.1907 0.133 Uiso 1 1 calc R
C39 C 0.8723(3) 0.5196(3) -0.1537(6) 0.099(3) Uani 1 1 d .
H39 H 0.8596 0.5265 -0.2088 0.119 Uiso 1 1 calc R
C40 C 0.8523(2) 0.5019(2) -0.0826(6) 0.073(2) Uani 1 1 d .
N8 N 0.86949(17) 0.49115(14) -0.0053(4) 0.0610(16) Uani 1 1 d .
Co3 Co 0.80522(2) 0.55437(3) 0.18414(7) 0.0596(3) Uani 1 1 d .
N9 N 0.86336(15) 0.57010(15) 0.1913(5) 0.0618(16) Uani 1 1 d .
C41 C 0.8860(2) 0.5654(2) 0.2633(7) 0.078(2) Uani 1 1 d .
H41 H 0.8752 0.5557 0.3184 0.093 Uiso 1 1 calc R
C42 C 0.9248(2) 0.5740(2) 0.2620(8) 0.091(3) Uani 1 1 d .
H42 H 0.9401 0.5705 0.3150 0.110 Uiso 1 1 calc R
C43 C 0.9401(2) 0.5878(2) 0.1826(8) 0.088(3) Uani 1 1 d .
H43 H 0.9663 0.5943 0.1792 0.105 Uiso 1 1 calc R
C44 C 0.9172(2) 0.59189(19) 0.1091(7) 0.078(3) Uani 1 1 d .
H44 H 0.9277 0.6009 0.0531 0.094 Uiso 1 1 calc R
C45 C 0.87863(19) 0.58317(18) 0.1133(7) 0.066(2) Uani 1 1 d .
C46 C 0.8523(2) 0.58873(19) 0.0371(6) 0.071(2) Uani 1 1 d .
C47 C 0.8628(3) 0.6061(3) -0.0448(8) 0.106(4) Uani 1 1 d .
H47 H 0.8881 0.6149 -0.0537 0.128 Uiso 1 1 calc R
C48 C 0.8359(5) 0.6104(3) -0.1125(9) 0.138(5) Uani 1 1 d .
H48 H 0.8427 0.6227 -0.1681 0.165 Uiso 1 1 calc R
C49 C 0.7995(4) 0.5971(3) -0.1012(7) 0.109(3) Uani 1 1 d .
H49 H 0.7810 0.5995 -0.1486 0.130 Uiso 1 1 calc R
C50 C 0.7905(2) 0.5802(2) -0.0183(6) 0.075(2) Uani 1 1 d .
N10 N 0.81626(16) 0.57560(14) 0.0492(4) 0.0577(15) Uani 1 1 d .
N11 N 0.78258(15) 0.60933(16) 0.2223(5) 0.0623(16) Uani 1 1 d .
C51 C 0.77171(18) 0.63716(19) 0.1664(6) 0.069(2) Uani 1 1 d .
H51 H 0.7715 0.6324 0.1023 0.083 Uiso 1 1 calc R
C52 C 0.7607(2) 0.6728(2) 0.1973(8) 0.084(3) Uani 1 1 d .
H52 H 0.7536 0.6921 0.1550 0.101 Uiso 1 1 calc R
C53 C 0.7603(2) 0.6797(2) 0.2870(9) 0.088(3) Uani 1 1 d .
H53 H 0.7524 0.7038 0.3096 0.106 Uiso 1 1 calc R
C54 C 0.77127(18) 0.6514(2) 0.3467(7) 0.078(3) Uani 1 1 d .
H54 H 0.7718 0.6559 0.4109 0.093 Uiso 1 1 calc R
C55 C 0.78152(18) 0.61632(19) 0.3116(7) 0.064(2) Uani 1 1 d .
C56 C 0.7927(2) 0.5845(2) 0.3710(6) 0.072(2) Uani 1 1 d .
C57 C 0.7933(3) 0.5875(3) 0.4647(8) 0.100(3) Uani 1 1 d .
H57 H 0.7859 0.6106 0.4936 0.120 Uiso 1 1 calc R
C58 C 0.8046(3) 0.5574(3) 0.5157(7) 0.109(3) Uani 1 1 d .
H58 H 0.8057 0.5596 0.5805 0.131 Uiso 1 1 calc R
C59 C 0.8146(3) 0.5233(3) 0.4734(7) 0.097(3) Uani 1 1 d .
H59 H 0.8231 0.5021 0.5084 0.116 Uiso 1 1 calc R
C60 C 0.8118(2) 0.5212(2) 0.3779(6) 0.068(2) Uani 1 1 d .
N12 N 0.80148(15) 0.55113(15) 0.3295(4) 0.0560(14) Uani 1 1 d .
Co4 Co 0.70001(3) 0.50791(3) 0.19765(7) 0.0618(3) Uani 1 1 d .
N13 N 0.64442(16) 0.48386(15) 0.2206(5) 0.0657(17) Uani 1 1 d .
C61 C 0.6335(2) 0.4646(2) 0.2940(7) 0.078(2) Uani 1 1 d .
H61 H 0.6512 0.4610 0.3426 0.094 Uiso 1 1 calc R
C62 C 0.5968(2) 0.4492(2) 0.3022(8) 0.092(3) Uani 1 1 d .
H62 H 0.5896 0.4358 0.3560 0.111 Uiso 1 1 calc R
C63 C 0.5721(3) 0.4539(2) 0.2337(9) 0.093(3) Uani 1 1 d .
H63 H 0.5474 0.4429 0.2375 0.112 Uiso 1 1 calc R
C64 C 0.5824(2) 0.4744(2) 0.1574(8) 0.085(3) Uani 1 1 d .
H64 H 0.5646 0.4784 0.1093 0.102 Uiso 1 1 calc R
C65 C 0.6195(2) 0.4896(2) 0.1510(6) 0.068(2) Uani 1 1 d .
C66 C 0.6322(2) 0.5124(2) 0.0730(6) 0.073(2) Uani 1 1 d .
C67 C 0.6093(3) 0.5217(3) -0.0014(7) 0.095(3) Uani 1 1 d .
H67 H 0.5836 0.5133 -0.0035 0.114 Uiso 1 1 calc R
C68 C 0.6236(4) 0.5426(4) -0.0703(8) 0.121(4) Uani 1 1 d .
H68 H 0.6078 0.5488 -0.1211 0.145 Uiso 1 1 calc R
C69 C 0.6601(3) 0.5549(3) -0.0687(7) 0.097(3) Uani 1 1 d .
H69 H 0.6703 0.5699 -0.1171 0.116 Uiso 1 1 calc R
C70 C 0.6823(2) 0.5446(2) 0.0071(6) 0.071(2) Uani 1 1 d .
N14 N 0.66896(18) 0.52431(17) 0.0766(4) 0.0634(16) Uani 1 1 d .
N15 N 0.69010(15) 0.56079(14) 0.2623(4) 0.0530(14) Uani 1 1 d .
C71 C 0.67843(19) 0.59263(19) 0.2214(5) 0.0617(19) Uani 1 1 d .
H71 H 0.6736 0.5921 0.1573 0.074 Uiso 1 1 calc R
C72 C 0.67307(18) 0.62660(18) 0.2684(6) 0.062(2) Uani 1 1 d .
H72 H 0.6649 0.6489 0.2370 0.074 Uiso 1 1 calc R
C73 C 0.67969(17) 0.62746(19) 0.3597(6) 0.059(2) Uani 1 1 d .
H73 H 0.6763 0.6504 0.3932 0.071 Uiso 1 1 calc R
C74 C 0.69134(16) 0.59466(17) 0.4039(5) 0.0541(17) Uani 1 1 d .
H74 H 0.6957 0.5948 0.4682 0.065 Uiso 1 1 calc R
C75 C 0.69659(17) 0.56178(17) 0.3540(5) 0.0497(16) Uani 1 1 d .
C76 C 0.70961(17) 0.52567(17) 0.3938(5) 0.0483(15) Uani 1 1 d .
C77 C 0.7159(2) 0.5215(2) 0.4866(5) 0.068(2) Uani 1 1 d .
H77 H 0.7115 0.5422 0.5271 0.082 Uiso 1 1 calc R
C78 C 0.7288(2) 0.4868(2) 0.5206(6) 0.079(2) Uani 1 1 d .
H78 H 0.7334 0.4838 0.5844 0.094 Uiso 1 1 calc R
C79 C 0.7349(2) 0.4569(2) 0.4616(5) 0.066(2) Uani 1 1 d .
H79 H 0.7436 0.4329 0.4835 0.079 Uiso 1 1 calc R
C80 C 0.72793(17) 0.46273(17) 0.3699(5) 0.0494(16) Uani 1 1 d .
C81 C 0.73362(17) 0.43222(18) 0.3086(5) 0.0557(17) Uani 1 1 d .
C82 C 0.73780(18) 0.4084(2) 0.2524(5) 0.0620(19) Uani 1 1 d .
N16 N 0.71589(13) 0.49646(14) 0.3352(3) 0.0472(13) Uani 1 1 d .
C83 C 0.82525(18) 0.4534(2) 0.3252(5) 0.0578(18) Uani 1 1 d .
C84 C 0.8207(2) 0.4860(2) 0.3325(7) 0.088(3) Uani 1 1 d .
C85 C 0.7789(3) 0.4916(2) -0.1090(5) 0.064(2) Uani 1 1 d .
C86 C 0.8115(3) 0.4946(2) -0.0928(6) 0.073(2) Uani 1 1 d .
C87 C 0.7520(3) 0.5666(2) -0.0039(7) 0.082(3) Uani 1 1 d .
C88 C 0.7207(3) 0.5566(2) 0.0074(6) 0.082(3) Uani 1 1 d .
O1 O 0.78347(13) 0.45984(17) 0.0866(4) 0.093(2) Uani 1 1 d D
O2 O 0.8120(3) 0.49925(19) 0.1482(6) 0.176(3) Uani 1 1 d DU
O4 O 0.7330(3) 0.4719(2) 0.1225(5) 0.167(3) Uani 1 1 d DU
O3 O 0.76089(14) 0.51341(17) 0.1617(4) 0.0890(18) Uani 1 1 d D

loop_
_atom_site_aniso_label
_atom_site_aniso_U_11
_atom_site_aniso_U_22
_atom_site_aniso_U_33
_atom_site_aniso_U_23
_atom_site_aniso_U_13
_atom_site_aniso_U_12
Cl1 0.0437(8) 0.0513(9) 0.0467(9) 0.0107(7) 0.0058(7) 0.0078(7)
O5 0.052(3) 0.057(3) 0.074(3) -0.001(2) 0.010(2) -0.003(2)
O6 0.070(3) 0.047(3) 0.101(4) 0.023(3) 0.027(3) 0.013(2)
O7 0.053(3) 0.074(3) 0.061(3) 0.009(3) -0.010(2) 0.001(2)
O8 0.077(3) 0.088(4) 0.053(3) -0.002(3) 0.004(3) 0.031(3)
Cl2 0.1107(19) 0.0709(15) 0.119(2) 0.0219(14) -0.0603(16) -0.0198(13)
O9 0.182(7) 0.069(4) 0.122(5) 0.015(4) -0.079(5) -0.036(4)
O10 0.200(8) 0.102(5) 0.214(9) 0.014(6) -0.108(7) 0.009(5)
O11 0.376(14) 0.116(7) 0.147(8) -0.008(6) -0.059(9) 0.031(8)
O12 0.138(7) 0.249(11) 0.398(15) -0.087(11) -0.066(9) -0.084(8)
Cl3 0.123(3) 0.292(5) 0.090(2) 0.019(3) -0.020(2) -0.059(3)
O13 0.311(13) 0.306(14) 0.213(11) -0.078(10) -0.007(10) -0.126(12)
O14 0.249(12) 0.332(15) 0.198(11) 0.029(10) -0.070(10) 0.008(11)
O15 0.374(15) 0.344(14) 0.156(9) -0.050(9) -0.131(10) -0.035(12)
O16 0.252(13) 0.53(2) 0.411(18) 0.082(15) 0.163(14) -0.008(14)
Cl4 0.127(2) 0.329(5) 0.0511(14) -0.036(2) 0.0224(15) -0.135(3)
O17 0.201(9) 0.269(11) 0.134(8) -0.027(8) 0.012(7) -0.085(9)
O18 0.130(6) 0.211(8) 0.092(5) 0.004(5) -0.006(4) -0.098(5)
O19 0.146(6) 0.201(7) 0.083(5) -0.022(5) 0.024(4) -0.104(6)
O20 0.111(5) 0.209(7) 0.072(4) -0.014(4) 0.005(4) -0.086(5)
Co1 0.0458(5) 0.0498(5) 0.0583(6) -0.0052(4) -0.0098(4) 0.0125(4)
N1 0.047(3) 0.058(4) 0.067(4) -0.009(3) -0.010(3) 0.012(3)
C1 0.059(5) 0.056(4) 0.094(6) -0.008(4) -0.005(4) 0.010(4)
C2 0.047(4) 0.061(5) 0.134(8) -0.018(5) -0.003(5) 0.000(4)
C3 0.049(5) 0.072(6) 0.121(8) -0.053(6) -0.017(5) 0.004(4)
C4 0.064(5) 0.071(5) 0.096(7) -0.030(5) -0.026(5) 0.027(4)
C5 0.055(4) 0.064(5) 0.068(5) -0.029(4) -0.011(4) 0.018(4)
C6 0.070(5) 0.077(5) 0.055(5) -0.018(4) -0.021(4) 0.048(4)
C7 0.089(6) 0.120(8) 0.063(6) -0.022(5) -0.019(5) 0.061(6)
C8 0.129(9) 0.115(8) 0.051(5) 0.010(5) -0.008(6) 0.067(7)
C9 0.110(7) 0.083(6) 0.050(5) 0.009(4) 0.008(5) 0.051(5)
C10 0.079(5) 0.065(5) 0.048(4) -0.005(4) 0.005(4) 0.043(4)
N2 0.061(4) 0.063(4) 0.046(3) -0.004(3) -0.003(3) 0.030(3)
N3 0.062(4) 0.056(4) 0.061(4) -0.012(3) -0.012(3) 0.022(3)
C11 0.106(6) 0.062(5) 0.058(5) -0.012(4) -0.002(5) 0.037(4)
C12 0.090(6) 0.093(6) 0.049(5) -0.021(4) -0.007(4) 0.037(5)
C13 0.062(5) 0.073(5) 0.069(5) -0.031(4) -0.014(4) 0.018(4)
C14 0.041(4) 0.053(4) 0.084(6) -0.024(4) -0.010(4) 0.012(3)
C15 0.030(3) 0.064(4) 0.047(4) -0.020(3) -0.017(3) 0.013(3)
C16 0.024(3) 0.046(4) 0.061(4) -0.014(3) -0.013(3) 0.002(2)
C17 0.033(3) 0.043(4) 0.075(5) -0.009(3) -0.023(3) 0.001(3)
C18 0.044(4) 0.051(4) 0.085(6) 0.001(4) -0.013(4) -0.006(3)
C19 0.041(4) 0.079(5) 0.058(4) 0.019(4) -0.016(3) -0.020(3)
C20 0.027(3) 0.068(4) 0.057(4) -0.012(4) -0.005(3) -0.013(3)
N4 0.026(2) 0.042(3) 0.058(3) -0.013(3) -0.007(2) 0.003(2)
Co2 0.0519(5) 0.0350(5) 0.0799(7) 0.0030(5) 0.0058(5) 0.0040(4)
N5 0.061(4) 0.044(3) 0.061(4) 0.005(3) 0.009(3) 0.003(3)
C21 0.080(5) 0.046(4) 0.073(5) 0.010(4) 0.010(4) 0.002(4)
C22 0.068(5) 0.069(5) 0.056(5) -0.009(4) 0.013(4) 0.000(4)
C23 0.045(4) 0.042(4) 0.081(5) -0.008(4) 0.005(4) 0.000(3)
C24 0.044(4) 0.044(4) 0.056(4) -0.003(3) 0.002(3) 0.006(3)
C25 0.031(3) 0.037(3) 0.059(4) 0.001(3) 0.003(3) -0.002(2)
C26 0.022(3) 0.043(3) 0.054(4) -0.001(3) -0.005(3) 0.000(2)
C27 0.041(3) 0.040(3) 0.064(5) 0.006(3) -0.009(3) 0.002(3)
C28 0.045(4) 0.058(4) 0.064(5) 0.008(4) -0.014(3) -0.005(3)
C29 0.033(3) 0.066(4) 0.051(4) -0.001(4) -0.010(3) -0.010(3)
C30 0.026(3) 0.048(4) 0.057(4) -0.002(3) -0.003(3) -0.006(2)
N6 0.027(2) 0.035(3) 0.066(4) -0.003(3) 0.000(2) -0.0019(19)
N7 0.041(3) 0.051(3) 0.108(5) 0.000(4) 0.020(4) -0.003(3)
C31 0.045(4) 0.073(5) 0.100(7) 0.015(5) -0.002(4) -0.005(4)
C32 0.048(4) 0.069(5) 0.115(7) 0.002(5) -0.003(5) -0.001(4)
C33 0.053(5) 0.049(5) 0.147(9) -0.015(5) 0.012(6) 0.005(4)
C34 0.057(5) 0.038(4) 0.123(7) -0.029(5) 0.040(5) -0.010(3)
C35 0.047(4) 0.030(3) 0.102(6) -0.010(4) 0.024(4) 0.006(3)
C36 0.059(5) 0.038(4) 0.098(6) 0.001(4) 0.033(5) 0.008(3)
C37 0.090(7) 0.061(5) 0.125(9) 0.007(6) 0.044(7) 0.009(5)
C38 0.092(8) 0.090(7) 0.152(11) 0.040(7) 0.069(8) 0.014(6)
C39 0.114(8) 0.096(7) 0.088(7) 0.036(5) 0.045(6) 0.032(6)
C40 0.086(6) 0.046(4) 0.087(6) 0.011(4) 0.032(5) 0.020(4)
N8 0.068(4) 0.039(3) 0.076(4) 0.008(3) 0.025(3) 0.011(3)
Co3 0.0456(5) 0.0541(6) 0.0791(7) -0.0066(5) 0.0160(5) -0.0106(4)
N9 0.041(3) 0.049(3) 0.096(5) -0.004(3) 0.003(4) 0.001(3)
C41 0.047(4) 0.062(5) 0.125(8) -0.015(5) 0.006(5) -0.002(4)
C42 0.042(4) 0.070(5) 0.162(10) -0.048(6) -0.014(5) 0.004(4)
C43 0.045(5) 0.057(5) 0.161(10) -0.056(6) 0.028(6) -0.013(4)
C44 0.063(5) 0.040(4) 0.132(8) -0.030(5) 0.037(5) -0.003(4)
C45 0.043(4) 0.033(3) 0.120(7) -0.018(4) 0.028(5) 0.002(3)
C46 0.067(5) 0.042(4) 0.105(7) 0.006(4) 0.042(5) 0.005(3)
C47 0.111(8) 0.074(6) 0.134(10) 0.024(7) 0.055(8) -0.003(6)
C48 0.189(15) 0.111(9) 0.113(10) 0.056(8) 0.053(10) 0.011(10)
C49 0.131(9) 0.098(8) 0.097(8) 0.028(6) 0.003(7) 0.023(7)
C50 0.080(6) 0.062(5) 0.083(6) 0.007(5) 0.012(5) 0.021(4)
N10 0.050(3) 0.047(3) 0.076(4) 0.004(3) 0.019(3) 0.010(3)
N11 0.044(3) 0.049(3) 0.094(5) -0.005(3) 0.016(3) 0.005(3)
C51 0.045(4) 0.052(4) 0.111(7) -0.006(5) 0.012(4) 0.010(3)
C52 0.040(4) 0.055(5) 0.158(10) 0.002(6) 0.026(6) 0.009(3)
C53 0.040(4) 0.043(4) 0.181(11) -0.023(6) 0.026(6) -0.003(3)
C54 0.040(4) 0.063(5) 0.130(8) -0.037(5) 0.020(4) -0.011(3)
C55 0.037(4) 0.044(4) 0.111(7) -0.008(5) 0.020(4) -0.009(3)
C56 0.058(5) 0.077(6) 0.082(6) -0.030(5) 0.021(4) -0.022(4)
C57 0.113(8) 0.074(6) 0.113(9) -0.021(6) 0.019(7) -0.002(5)
C58 0.149(10) 0.100(8) 0.078(7) -0.019(6) 0.027(7) -0.006(7)
C59 0.123(8) 0.073(6) 0.094(7) 0.005(6) -0.004(6) -0.014(5)
C60 0.074(5) 0.057(5) 0.072(6) -0.006(4) 0.006(4) -0.019(4)
N12 0.051(3) 0.046(3) 0.072(4) -0.013(3) 0.008(3) -0.009(3)
Co4 0.0614(6) 0.0661(6) 0.0578(6) -0.0162(5) 0.0060(5) 0.0160(5)
N13 0.059(4) 0.045(3) 0.093(5) -0.007(3) 0.005(4) 0.016(3)
C61 0.057(5) 0.066(5) 0.111(7) 0.024(5) 0.021(5) 0.022(4)
C62 0.054(5) 0.053(5) 0.170(10) 0.008(6) 0.020(6) 0.013(4)
C63 0.065(6) 0.057(5) 0.158(10) -0.023(6) 0.010(7) 0.014(4)
C64 0.056(5) 0.066(5) 0.132(9) -0.044(6) -0.017(5) 0.021(4)
C65 0.062(5) 0.053(4) 0.089(6) -0.024(4) 0.004(5) 0.020(4)
C66 0.061(5) 0.062(5) 0.096(7) -0.027(5) -0.005(5) 0.027(4)
C67 0.078(6) 0.111(8) 0.096(7) -0.023(6) -0.013(6) 0.046(6)
C68 0.127(10) 0.157(11) 0.079(7) 0.000(7) -0.016(7) 0.083(9)
C69 0.095(7) 0.108(7) 0.087(7) 0.006(6) -0.003(6) 0.057(6)
C70 0.066(5) 0.071(5) 0.076(6) -0.019(5) 0.014(5) 0.033(4)
N14 0.066(4) 0.062(4) 0.063(4) -0.011(3) 0.005(3) 0.019(3)
N15 0.054(3) 0.041(3) 0.064(4) -0.002(3) 0.019(3) 0.001(2)
C71 0.058(4) 0.051(4) 0.076(5) 0.008(4) 0.008(4) 0.001(3)
C72 0.040(4) 0.040(4) 0.106(7) -0.002(4) 0.012(4) 0.004(3)
C73 0.034(3) 0.044(4) 0.099(6) -0.023(4) 0.011(4) 0.001(3)
C74 0.038(3) 0.048(4) 0.076(5) -0.019(4) 0.010(3) -0.001(3)
C75 0.036(3) 0.045(4) 0.068(5) -0.005(3) 0.015(3) 0.000(3)
C76 0.044(4) 0.045(4) 0.055(4) -0.004(3) 0.013(3) 0.003(3)
C77 0.084(5) 0.062(5) 0.058(5) -0.014(4) 0.016(4) 0.016(4)
C78 0.101(6) 0.078(6) 0.056(5) -0.006(4) 0.016(5) 0.027(5)
C79 0.070(5) 0.056(4) 0.071(5) 0.010(4) 0.018(4) 0.010(4)
C80 0.043(4) 0.044(4) 0.061(5) -0.002(3) 0.011(3) 0.005(3)
C81 0.040(4) 0.045(4) 0.082(5) -0.014(4) 0.004(4) -0.002(3)
C82 0.040(4) 0.089(5) 0.057(4) -0.016(4) 0.006(3) -0.025(4)
N16 0.044(3) 0.047(3) 0.051(3) -0.007(3) 0.012(2) 0.000(2)
C83 0.049(4) 0.057(4) 0.067(5) -0.013(4) 0.008(3) -0.006(3)
C84 0.070(5) 0.048(5) 0.147(9) 0.003(5) -0.036(5) -0.009(4)
C85 0.084(6) 0.060(5) 0.049(4) 0.000(4) 0.023(4) 0.031(4)
C86 0.094(7) 0.060(5) 0.065(5) 0.007(4) 0.020(5) 0.026(5)
C87 0.066(5) 0.075(6) 0.105(7) -0.017(5) -0.004(5) 0.027(5)
C88 0.115(8) 0.066(5) 0.064(5) 0.002(4) 0.021(6) 0.040(5)
O1 0.052(3) 0.137(5) 0.088(4) 0.068(4) -0.027(3) -0.040(3)
O2 0.274(8) 0.079(4) 0.175(7) -0.014(4) 0.099(6) 0.047(5)
O4 0.282(8) 0.123(5) 0.097(5) -0.043(4) -0.011(5) 0.136(5)
O3 0.060(3) 0.122(5) 0.084(4) 0.033(4) -0.002(3) -0.021(3)

loop_
_atom_type_symbol
_atom_type_description
_atom_type_scat_dispersion_real
_atom_type_scat_dispersion_imag
_atom_type_scat_source
C C 0.0033 0.0016 'International Tables Vol C Tables 4.2.6.8 and 6.1.1.4'
H H 0.0000 0.0000 'International Tables Vol C Tables 4.2.6.8 and 6.1.1.4'
N N 0.0061 0.0033 'International Tables Vol C Tables 4.2.6.8 and 6.1.1.4'
O O 0.0106 0.0060 'International Tables Vol C Tables 4.2.6.8 and 6.1.1.4'
Cl Cl 0.1484 0.1585 'International Tables Vol C Tables 4.2.6.8 and 6.1.1.4'
Co Co 0.3494 0.9721 'International Tables Vol C Tables 4.2.6.8 and 6.1.1.4'

loop_
_geom_angle_atom_site_label_1
_geom_angle_atom_site_label_2
_geom_angle_atom_site_label_3
_geom_angle
O6 Cl1 O5 110.0(3)
O6 Cl1 O7 109.9(3)
O5 Cl1 O7 108.8(3)
O6 Cl1 O8 110.4(3)
O5 Cl1 O8 109.3(3)
O7 Cl1 O8 108.5(3)
O12 Cl2 O9 115.2(7)
O12 Cl2 O10 109.2(7)
O9 Cl2 O10 110.1(5)
O12 Cl2 O11 107.9(8)
O9 Cl2 O11 111.8(5)
O10 Cl2 O11 101.7(7)
O16 Cl3 O15 117.6(12)
O16 Cl3 O13 114.7(13)
O15 Cl3 O13 105.3(9)
O16 Cl3 O14 104.7(11)
O15 Cl3 O14 110.1(10)
O13 Cl3 O14 103.5(9)
O18 Cl4 O20 117.3(5)
O18 Cl4 O19 115.1(4)
O20 Cl4 O19 112.0(5)
O18 Cl4 O17 98.4(6)
O20 Cl4 O17 104.5(5)
O19 Cl4 O17 107.5(6)
O4 Co1 N1 99.2(3)
O4 Co1 N4 105.6(2)
N1 Co1 N4 93.6(2)
O4 Co1 N3 163.5(3)
N1 Co1 N3 96.9(2)
N4 Co1 N3 76.5(2)
O4 Co1 N2 92.6(2)
N1 Co1 N2 76.5(2)
N4 Co1 N2 160.6(2)
N3 Co1 N2 88.0(2)
O4 Co1 O1 53.0(3)
N1 Co1 O1 152.2(2)
N4 Co1 O1 93.76(18)
N3 Co1 O1 110.8(2)
N2 Co1 O1 102.7(2)
C5 N1 C1 117.2(6)
C5 N1 Co1 117.7(5)
C1 N1 Co1 124.9(5)
N1 C1 C2 124.2(8)
N1 C1 H1 117.9
C2 C1 H1 117.9
C3 C2 C1 117.5(9)
C3 C2 H2 121.2
C1 C2 H2 121.2
C2 C3 C4 120.7(8)
C2 C3 H3 119.7
C4 C3 H3 119.7
C3 C4 C5 117.6(8)
C3 C4 H4 121.2
C5 C4 H4 121.2
N1 C5 C4 122.7(8)
N1 C5 C6 115.2(6)
C4 C5 C6 122.1(8)
N2 C6 C7 119.1(9)
N2 C6 C5 116.7(6)
C7 C6 C5 124.2(8)
C8 C7 C6 119.8(9)
C8 C7 H7 120.1
C6 C7 H7 120.1
C9 C8 C7 120.5(8)
C9 C8 H8 119.7
C7 C8 H8 119.7
C8 C9 C10 117.7(9)
C8 C9 H9 121.1
C10 C9 H9 121.1
N2 C10 C9 123.7(8)
N2 C10 C85 117.8(6)
C9 C10 C85 118.4(8)
C10 N2 C6 119.0(6)
C10 N2 Co1 127.2(5)
C6 N2 Co1 112.8(5)
C11 N3 C15 118.7(6)
C11 N3 Co1 125.9(5)
C15 N3 Co1 115.2(5)
N3 C11 C12 123.1(7)
N3 C11 H11 118.5
C12 C11 H11 118.5
C13 C12 C11 118.4(7)
C13 C12 H12 120.8
C11 C12 H12 120.8
C12 C13 C14 119.1(7)
C12 C13 H13 120.4
C14 C13 H13 120.4
C13 C14 C15 119.6(7)
C13 C14 H14 120.2
C15 C14 H14 120.2
N3 C15 C14 121.1(6)
N3 C15 C16 115.6(5)
C14 C15 C16 123.3(6)
N4 C16 C17 121.4(6)
N4 C16 C15 116.8(6)
C17 C16 C15 121.8(6)
C18 C17 C16 119.5(6)
C18 C17 H17 120.2
C16 C17 H17 120.2
C19 C18 C17 119.3(7)
C19 C18 H18 120.4
C17 C18 H18 120.4
C18 C19 C20 120.7(7)
C18 C19 H19 119.7
C20 C19 H19 119.6
N4 C20 C19 120.5(6)
N4 C20 C82 117.4(6)
C19 C20 C82 122.1(7)
C16 N4 C20 118.7(5)
C16 N4 Co1 114.8(4)
C20 N4 Co1 126.4(4)
O2 Co2 N5 150.0(3)
O2 Co2 N6 105.9(3)
N5 Co2 N6 76.7(2)
O2 Co2 N7 107.0(3)
N5 Co2 N7 102.8(2)
N6 Co2 N7 90.5(2)
O2 Co2 N8 91.3(3)
N5 Co2 N8 92.5(2)
N6 Co2 N8 161.06(19)
N7 Co2 N8 76.7(3)
O2 Co2 O1 53.5(3)
N5 Co2 O1 97.0(2)
N6 Co2 O1 91.98(17)
N7 Co2 O1 160.1(2)
N8 Co2 O1 104.9(2)
C21 N5 C25 117.2(6)
C21 N5 Co2 126.0(5)
C25 N5 Co2 116.7(5)
N5 C21 C22 123.8(7)
N5 C21 H21 118.1
C22 C21 H21 118.1
C23 C22 C21 117.9(7)
C23 C22 H22 121.0
C21 C22 H22 121.0
C22 C23 C24 119.6(6)
C22 C23 H23 120.2
C24 C23 H23 120.2
C23 C24 C25 119.2(6)
C23 C24 H24 120.4
C25 C24 H24 120.4
N5 C25 C24 122.2(6)
N5 C25 C26 115.0(5)
C24 C25 C26 122.7(6)
N6 C26 C27 122.0(6)
N6 C26 C25 115.7(5)
C27 C26 C25 122.3(5)
C28 C27 C26 119.1(6)
C28 C27 H27 120.5
C26 C27 H27 120.5
C27 C28 C29 120.0(6)
C27 C28 H28 120.0
C29 C28 H28 120.0
C28 C29 C30 119.2(6)
C28 C29 H29 120.4
C30 C29 H29 120.4
N6 C30 C29 121.1(6)
N6 C30 C83 118.3(6)
C29 C30 C83 120.5(6)
C26 N6 C30 118.5(5)
C26 N6 Co2 115.2(4)
C30 N6 Co2 126.1(4)
C35 N7 C31 119.7(6)
C35 N7 Co2 114.6(6)
C31 N7 Co2 125.5(5)
C32 C31 N7 122.6(8)
C32 C31 H31 118.7
N7 C31 H31 118.7
C31 C32 C33 118.2(9)
C31 C32 H32 120.9
C33 C32 H32 120.9
C32 C33 C34 119.8(8)
C32 C33 H33 120.1
C34 C33 H33 120.1
C35 C34 C33 119.7(8)
C35 C34 H34 120.2
C33 C34 H34 120.2
N7 C35 C34 120.0(8)
N7 C35 C36 116.8(6)
C34 C35 C36 123.3(7)
N8 C36 C37 121.4(9)
N8 C36 C35 117.3(7)
C37 C36 C35 121.3(8)
C38 C37 C36 120.0(10)
C38 C37 H37 120.0
C36 C37 H37 120.0
C37 C38 C39 119.4(9)
C37 C38 H38 120.3
C39 C38 H38 120.3
C38 C39 C40 119.1(10)
C38 C39 H39 120.5
C40 C39 H39 120.5
N8 C40 C39 121.7(8)
N8 C40 C86 118.7(7)
C39 C40 C86 119.6(9)
C40 N8 C36 118.4(7)
C40 N8 Co2 127.3(5)
C36 N8 Co2 113.9(5)
O2 Co3 N9 98.5(3)
O2 Co3 N12 102.4(3)
N9 Co3 N12 91.4(2)
O2 Co3 N10 94.2(3)
N9 Co3 N10 77.3(3)
N12 Co3 N10 161.2(2)
O2 Co3 O3 53.4(3)
N9 Co3 O3 151.9(2)
N12 Co3 O3 94.1(2)
N10 Co3 O3 103.0(2)
O2 Co3 N11 165.2(3)
N9 Co3 N11 96.3(2)
N12 Co3 N11 76.6(2)
N10 Co3 N11 89.6(2)
O3 Co3 N11 111.8(2)
C41 N9 C45 118.4(7)
C41 N9 Co3 125.7(5)
C45 N9 Co3 115.7(5)
N9 C41 C42 123.1(9)
N9 C41 H41 118.4
C42 C41 H41 118.4
C43 C42 C41 118.2(9)
C43 C42 H42 120.9
C41 C42 H42 120.9
C44 C43 C42 118.6(8)
C44 C43 H43 120.7
C42 C43 H43 120.7
C43 C44 C45 121.4(9)
C43 C44 H44 119.3
C45 C44 H44 119.3
N9 C45 C44 120.2(9)
N9 C45 C46 116.1(6)
C44 C45 C46 123.7(8)
N10 C46 C47 120.6(9)
N10 C46 C45 116.5(7)
C47 C46 C45 122.9(8)
C48 C47 C46 118.8(10)
C48 C47 H47 120.6
C46 C47 H47 120.6
C49 C48 C47 121.2(10)
C49 C48 H48 119.4
C47 C48 H48 119.4
C48 C49 C50 117.5(11)
C48 C49 H49 121.3
C50 C49 H49 121.3
N10 C50 C49 122.6(9)
N10 C50 C87 118.7(8)
C49 C50 C87 118.6(9)
C50 N10 C46 119.3(7)
C50 N10 Co3 126.4(5)
C46 N10 Co3 114.0(6)
C55 N11 C51 117.3(7)
C55 N11 Co3 115.4(5)
C51 N11 Co3 127.2(6)
N11 C51 C52 123.0(9)
N11 C51 H51 118.5
C52 C51 H51 118.5
C53 C52 C51 119.1(9)
C53 C52 H52 120.5
C51 C52 H52 120.5
C52 C53 C54 119.2(8)
C52 C53 H53 120.4
C54 C53 H53 120.4
C53 C54 C55 118.9(9)
C53 C54 H54 120.6
C55 C54 H54 120.6
N11 C55 C54 122.4(8)
N11 C55 C56 115.6(7)
C54 C55 C56 122.0(9)
N12 C56 C57 120.4(9)
N12 C56 C55 117.1(7)
C57 C56 C55 122.4(8)
C58 C57 C56 119.7(9)
C58 C57 H57 120.2
C56 C57 H57 120.2
C57 C58 C59 120.2(10)
C57 C58 H58 119.9
C59 C58 H58 119.9
C58 C59 C60 118.0(9)
C58 C59 H59 121.0
C60 C59 H59 121.0
N12 C60 C59 120.7(8)
N12 C60 C84 120.0(8)
C59 C60 C84 119.3(8)
C60 N12 C56 121.0(7)
C60 N12 Co3 124.1(5)
C56 N12 Co3 114.4(5)
O4 Co4 N15 151.8(3)
O4 Co4 N16 104.0(2)
N15 Co4 N16 77.7(2)
O4 Co4 N13 110.8(3)
N15 Co4 N13 97.2(2)
N16 Co4 N13 91.0(2)
O4 Co4 N14 90.7(3)
N15 Co4 N14 92.7(2)
N16 Co4 N14 163.6(2)
N13 Co4 N14 76.9(3)
O4 Co4 O3 51.4(3)
N15 Co4 O3 100.9(2)
N16 Co4 O3 89.23(19)
N13 Co4 O3 161.5(2)
N14 Co4 O3 105.8(2)
C61 N13 C65 119.7(7)
C61 N13 Co4 126.0(6)
C65 N13 Co4 114.3(6)
N13 C61 C62 122.1(9)
N13 C61 H61 119.0
C62 C61 H61 119.0
C63 C62 C61 119.1(10)
C63 C62 H62 120.5
C61 C62 H62 120.5
C62 C63 C64 120.1(9)
C62 C63 H63 120.0
C64 C63 H63 120.0
C63 C64 C65 119.6(9)
C63 C64 H64 120.2
C65 C64 H64 120.2
N13 C65 C64 119.4(9)
N13 C65 C66 117.9(7)
C64 C65 C66 122.7(9)
N14 C66 C67 120.5(9)
N14 C66 C65 115.3(7)
C67 C66 C65 124.2(9)
C68 C67 C66 119.9(10)
C68 C67 H67 120.1
C66 C67 H67 120.1
C67 C68 C69 121.1(10)
C67 C68 H68 119.5
C69 C68 H68 119.5
C68 C69 C70 117.3(10)
C68 C69 H69 121.4
C70 C69 H69 121.4
N14 C70 C69 123.0(9)
N14 C70 C88 119.8(8)
C69 C70 C88 117.2(9)
C70 N14 C66 118.2(7)
C70 N14 Co4 126.2(6)
C66 N14 Co4 115.6(6)
C71 N15 C75 118.1(6)
C71 N15 Co4 126.1(5)
C75 N15 Co4 115.8(4)
N15 C71 C72 122.8(7)
N15 C71 H71 118.6
C72 C71 H71 118.6
C73 C72 C71 118.8(7)
C73 C72 H72 120.6
C71 C72 H72 120.6
C72 C73 C74 119.5(6)
C72 C73 H73 120.3
C74 C73 H73 120.3
C75 C74 C73 119.4(7)
C75 C74 H74 120.3
C73 C74 H74 120.3
N15 C75 C74 121.3(6)
N15 C75 C76 114.9(6)
C74 C75 C76 123.8(7)
N16 C76 C77 120.8(6)
N16 C76 C75 117.1(6)
C77 C76 C75 122.1(6)
C76 C77 C78 119.8(7)
C76 C77 H77 120.1
C78 C77 H77 120.1
C79 C78 C77 119.8(7)
C79 C78 H78 120.1
C77 C78 H78 120.1
C80 C79 C78 117.8(7)
C80 C79 H79 121.1
C78 C79 H79 121.1
N16 C80 C79 123.3(6)
N16 C80 C81 118.1(6)
C79 C80 C81 118.6(6)
C82 C81 C80 175.4(8)
C81 C82 C20 167.1(8)
C76 N16 C80 118.5(6)
C76 N16 Co4 114.3(4)
C80 N16 Co4 126.9(4)
C84 C83 C30 165.2(9)
C83 C84 C60 156.9(11)
C86 C85 C10 175.5(8)
C85 C86 C40 172.5(9)
C88 C87 C50 178.3(9)
C87 C88 C70 171.7(10)
Co1 O1 Co2 139.8(3)
Co3 O2 Co2 150.2(5)
Co4 O4 Co1 148.3(5)
Co3 O3 Co4 136.5(3)

loop_
_geom_bond_atom_site_label_1
_geom_bond_atom_site_label_2
_geom_bond_distance
Cl1 O6 1.420(4)
Cl1 O5 1.425(4)
Cl1 O7 1.437(4)
Cl1 O8 1.442(5)
Cl2 O12 1.300(9)
Cl2 O9 1.368(6)
Cl2 O10 1.385(7)
Cl2 O11 1.432(11)
Cl3 O16 1.287(14)
Cl3 O15 1.356(11)
Cl3 O13 1.383(12)
Cl3 O14 1.417(13)
Cl4 O18 1.376(7)
Cl4 O20 1.402(7)
Cl4 O19 1.441(7)
Cl4 O17 1.633(12)
Co1 O4 2.060(6)
Co1 N1 2.102(5)
Co1 N4 2.135(5)
Co1 N3 2.142(5)
Co1 N2 2.157(5)
Co1 O1 2.177(5)
N1 C5 1.315(9)
N1 C1 1.334(9)
C1 C2 1.364(10)
C1 H1 0.9500
C2 C3 1.348(11)
C2 H2 0.9500
C3 C4 1.368(11)
C3 H3 0.9500
C4 C5 1.393(10)
C4 H4 0.9500
C5 C6 1.455(11)
C6 N2 1.364(9)
C6 C7 1.412(10)
C7 C8 1.393(13)
C7 H7 0.9500
C8 C9 1.355(12)
C8 H8 0.9500
C9 C10 1.387(10)
C9 H9 0.9500
C10 N2 1.355(9)
C10 C85 1.456(11)
N3 C11 1.342(9)
N3 C15 1.345(8)
C11 C12 1.390(9)
C11 H11 0.9500
C12 C13 1.368(10)
C12 H12 0.9500
C13 C14 1.392(10)
C13 H13 0.9500
C14 C15 1.393(8)
C14 H14 0.9500
C15 C16 1.458(9)
C16 N4 1.347(7)
C16 C17 1.407(8)
C17 C18 1.373(9)
C17 H17 0.9500
C18 C19 1.350(9)
C18 H18 0.9500
C19 C20 1.402(9)
C19 H19 0.9500
C20 N4 1.369(8)
C20 C82 1.418(10)
Co2 O2 2.060(6)
Co2 N5 2.115(5)
Co2 N6 2.137(5)
Co2 N7 2.151(6)
Co2 N8 2.172(6)
Co2 O1 2.221(5)
N5 C21 1.336(9)
N5 C25 1.336(7)
C21 C22 1.386(9)
C21 H21 0.9500
C22 C23 1.357(9)
C22 H22 0.9500
C23 C24 1.375(9)
C23 H23 0.9500
C24 C25 1.381(8)
C24 H24 0.9500
C25 C26 1.490(8)
C26 N6 1.345(7)
C26 C27 1.387(8)
C27 C28 1.362(9)
C27 H27 0.9500
C28 C29 1.365(9)
C28 H28 0.9500
C29 C30 1.395(8)
C29 H29 0.9500
C30 N6 1.355(8)
C30 C83 1.433(9)
N7 C35 1.351(8)
N7 C31 1.378(9)
C31 C32 1.357(10)
C31 H31 0.9500
C32 C33 1.394(11)
C32 H32 0.9500
C33 C34 1.396(12)
C33 H33 0.9500
C34 C35 1.392(10)
C34 H34 0.9500
C35 C36 1.454(11)
C36 N8 1.336(9)
C36 C37 1.386(11)
C37 C38 1.346(13)
C37 H37 0.9500
C38 C39 1.352(13)
C38 H38 0.9500
C39 C40 1.397(11)
C39 H39 0.9500
C40 N8 1.334(10)
C40 C86 1.460(12)
Co3 O2 2.019(7)
Co3 N9 2.117(6)
Co3 N12 2.127(6)
Co3 N10 2.140(6)
Co3 O3 2.144(5)
Co3 N11 2.160(6)
N9 C41 1.327(10)
N9 C45 1.339(9)
C41 C42 1.396(10)
C41 H41 0.9500
C42 C43 1.365(13)
C42 H42 0.9500
C43 C44 1.348(12)
C43 H43 0.9500
C44 C45 1.389(10)
C44 H44 0.9500
C45 C46 1.460(11)
C46 N10 1.357(9)
C46 C47 1.390(12)
C47 C48 1.375(15)
C47 H47 0.9500
C48 C49 1.372(15)
C48 H48 0.9500
C49 C50 1.383(12)
C49 H49 0.9500
C50 N10 1.346(10)
C50 C87 1.450(12)
N11 C55 1.326(9)
N11 C51 1.329(9)
C51 C52 1.386(10)
C51 H51 0.9500
C52 C53 1.331(12)
C52 H52 0.9500
C53 C54 1.377(12)
C53 H53 0.9500
C54 C55 1.380(9)
C54 H54 0.9500
C55 C56 1.466(11)
C56 N12 1.356(9)
C56 C57 1.370(12)
C57 C58 1.351(13)
C57 H57 0.9500
C58 C59 1.391(12)
C58 H58 0.9500
C59 C60 1.399(11)
C59 H59 0.9500
C60 N12 1.317(9)
C60 C84 1.438(11)
Co4 O4 2.036(6)
Co4 N15 2.111(5)
Co4 N16 2.121(5)
Co4 N13 2.153(6)
Co4 N14 2.153(6)
Co4 O3 2.209(5)
N13 C61 1.323(9)
N13 C65 1.355(9)
C61 C62 1.404(10)
C61 H61 0.9500
C62 C63 1.332(13)
C62 H62 0.9500
C63 C64 1.374(12)
C63 H63 0.9500
C64 C65 1.410(11)
C64 H64 0.9500
C65 C66 1.461(11)
C66 N14 1.359(9)
C66 C67 1.389(11)
C67 C68 1.340(14)
C67 H67 0.9500
C68 C69 1.354(14)
C68 H68 0.9500
C69 C70 1.401(11)
C69 H69 0.9500
C70 N14 1.325(10)
C70 C88 1.412(13)
N15 C71 1.332(8)
N15 C75 1.357(8)
C71 C72 1.389(9)
C71 H71 0.9500
C72 C73 1.352(10)
C72 H72 0.9500
C73 C74 1.382(9)
C73 H73 0.9500
C74 C75 1.378(8)
C74 H74 0.9500
C75 C76 1.467(9)
C76 N16 1.353(7)
C76 C77 1.379(9)
C77 C78 1.390(10)
C77 H77 0.9500
C78 C79 1.375(10)
C78 H78 0.9500
C79 C80 1.375(9)
C79 H79 0.9500
C80 N16 1.356(8)
C80 C81 1.410(9)
C81 C82 1.181(9)
C83 C84 1.159(9)
C85 C86 1.173(11)
C87 C88 1.164(12)

loop_
_geom_torsion_atom_site_label_1
_geom_torsion_atom_site_label_2
_geom_torsion_atom_site_label_3
_geom_torsion_atom_site_label_4
_geom_torsion
O4 Co1 N1 C5 92.6(5)
N4 Co1 N1 C5 -160.9(5)
N3 Co1 N1 C5 -84.1(5)
N2 Co1 N1 C5 2.2(5)
O1 Co1 N1 C5 93.9(6)
O4 Co1 N1 C1 -81.6(6)
N4 Co1 N1 C1 24.9(6)
N3 Co1 N1 C1 101.7(6)
N2 Co1 N1 C1 -172.1(6)
O1 Co1 N1 C1 -80.3(7)
C5 N1 C1 C2 1.2(11)
Co1 N1 C1 C2 175.4(6)
N1 C1 C2 C3 -0.2(12)
C1 C2 C3 C4 -0.6(11)
C2 C3 C4 C5 0.6(11)
C1 N1 C5 C4 -1.2(10)
Co1 N1 C5 C4 -175.9(5)
C1 N1 C5 C6 178.0(6)
Co1 N1 C5 C6 3.3(7)
C3 C4 C5 N1 0.4(11)
C3 C4 C5 C6 -178.8(6)
N1 C5 C6 N2 -10.3(9)
C4 C5 C6 N2 168.9(6)
N1 C5 C6 C7 168.4(6)
C4 C5 C6 C7 -12.4(11)
N2 C6 C7 C8 -4.6(11)
C5 C6 C7 C8 176.8(7)
C6 C7 C8 C9 4.2(13)
C7 C8 C9 C10 -1.5(12)
C8 C9 C10 N2 -0.9(11)
C8 C9 C10 C85 175.8(7)
C9 C10 N2 C6 0.5(10)
C85 C10 N2 C6 -176.2(6)
C9 C10 N2 Co1 167.9(5)
C85 C10 N2 Co1 -8.8(9)
C7 C6 N2 C10 2.3(9)
C5 C6 N2 C10 -179.0(6)
C7 C6 N2 Co1 -166.9(5)
C5 C6 N2 Co1 11.8(7)
O4 Co1 N2 C10 85.5(6)
N1 Co1 N2 C10 -175.7(6)
N4 Co1 N2 C10 -114.8(7)
N3 Co1 N2 C10 -78.0(5)
O1 Co1 N2 C10 32.8(6)
O4 Co1 N2 C6 -106.4(5)
N1 Co1 N2 C6 -7.6(4)
N4 Co1 N2 C6 53.3(8)
N3 Co1 N2 C6 90.1(4)
O1 Co1 N2 C6 -159.0(4)
O4 Co1 N3 C11 -77.3(11)
N1 Co1 N3 C11 91.2(7)
N4 Co1 N3 C11 -176.7(7)
N2 Co1 N3 C11 15.1(7)
O1 Co1 N3 C11 -87.8(6)
O4 Co1 N3 C15 109.1(9)
N1 Co1 N3 C15 -82.4(5)
N4 Co1 N3 C15 9.7(4)
N2 Co1 N3 C15 -158.6(5)
O1 Co1 N3 C15 98.6(5)
C15 N3 C11 C12 1.7(12)
Co1 N3 C11 C12 -171.7(6)
N3 C11 C12 C13 0.6(13)
C11 C12 C13 C14 -2.6(11)
C12 C13 C14 C15 2.3(10)
C11 N3 C15 C14 -2.0(9)
Co1 N3 C15 C14 172.1(4)
C11 N3 C15 C16 176.5(6)
Co1 N3 C15 C16 -9.4(7)
C13 C14 C15 N3 0.1(9)
C13 C14 C15 C16 -178.3(6)
N3 C15 C16 N4 2.0(8)
C14 C15 C16 N4 -179.5(5)
N3 C15 C16 C17 -176.3(5)
C14 C15 C16 C17 2.1(9)
N4 C16 C17 C18 -1.6(8)
C15 C16 C17 C18 176.7(5)
C16 C17 C18 C19 1.3(9)
C17 C18 C19 C20 -0.3(9)
C18 C19 C20 N4 -0.6(9)
C18 C19 C20 C82 -179.1(6)
C17 C16 N4 C20 0.7(8)
C15 C16 N4 C20 -177.7(5)
C17 C16 N4 Co1 -175.2(4)
C15 C16 N4 Co1 6.4(6)
C19 C20 N4 C16 0.3(8)
C82 C20 N4 C16 178.9(5)
C19 C20 N4 Co1 175.8(4)
C82 C20 N4 Co1 -5.7(7)
O4 Co1 N4 C16 -171.6(4)
N1 Co1 N4 C16 87.8(4)
N3 Co1 N4 C16 -8.5(4)
N2 Co1 N4 C16 29.5(8)
O1 Co1 N4 C16 -118.9(4)
O4 Co1 N4 C20 12.9(5)
N1 Co1 N4 C20 -87.7(5)
N3 Co1 N4 C20 176.0(5)
N2 Co1 N4 C20 -146.1(6)
O1 Co1 N4 C20 65.5(5)
O2 Co2 N5 C21 75.4(8)
N6 Co2 N5 C21 174.3(6)
N7 Co2 N5 C21 -98.3(6)
N8 Co2 N5 C21 -21.4(6)
O1 Co2 N5 C21 83.9(6)
O2 Co2 N5 C25 -105.4(6)
N6 Co2 N5 C25 -6.6(4)
N7 Co2 N5 C25 80.8(5)
N8 Co2 N5 C25 157.7(5)
O1 Co2 N5 C25 -97.0(4)
C25 N5 C21 C22 -0.4(11)
Co2 N5 C21 C22 178.7(5)
N5 C21 C22 C23 -1.1(11)
C21 C22 C23 C24 1.2(10)
C22 C23 C24 C25 0.0(10)
C21 N5 C25 C24 1.8(9)
Co2 N5 C25 C24 -177.4(4)
C21 N5 C25 C26 -176.2(6)
Co2 N5 C25 C26 4.6(6)
C23 C24 C25 N5 -1.6(9)
C23 C24 C25 C26 176.2(5)
N5 C25 C26 N6 2.3(7)
C24 C25 C26 N6 -175.7(5)
N5 C25 C26 C27 -179.6(5)
C24 C25 C26 C27 2.4(8)
N6 C26 C27 C28 1.5(8)
C25 C26 C27 C28 -176.5(5)
C26 C27 C28 C29 0.3(9)
C27 C28 C29 C30 -2.3(9)
C28 C29 C30 N6 2.6(8)
C28 C29 C30 C83 -176.5(5)
C27 C26 N6 C30 -1.2(8)
C25 C26 N6 C30 176.9(5)
C27 C26 N6 Co2 174.0(4)
C25 C26 N6 Co2 -7.8(6)
C29 C30 N6 C26 -0.8(8)
C83 C30 N6 C26 178.3(5)
C29 C30 N6 Co2 -175.5(4)
C83 C30 N6 Co2 3.7(7)
O2 Co2 N6 C26 156.9(5)
N5 Co2 N6 C26 7.7(4)
N7 Co2 N6 C26 -95.3(4)
N8 Co2 N6 C26 -48.7(8)
O1 Co2 N6 C26 104.4(4)
O2 Co2 N6 C30 -28.3(5)
N5 Co2 N6 C30 -177.4(5)
N7 Co2 N6 C30 79.5(5)
N8 Co2 N6 C30 126.2(7)
O1 Co2 N6 C30 -80.7(5)
O2 Co2 N7 C35 -89.7(5)
N5 Co2 N7 C35 87.1(5)
N6 Co2 N7 C35 163.5(4)
N8 Co2 N7 C35 -2.4(4)
O1 Co2 N7 C35 -99.4(8)
O2 Co2 N7 C31 85.0(6)
N5 Co2 N7 C31 -98.3(6)
N6 Co2 N7 C31 -21.9(6)
N8 Co2 N7 C31 172.2(6)
O1 Co2 N7 C31 75.3(9)
C35 N7 C31 C32 -2.2(11)
Co2 N7 C31 C32 -176.6(6)
N7 C31 C32 C33 1.4(12)
C31 C32 C33 C34 0.1(11)
C32 C33 C34 C35 -0.7(11)
C31 N7 C35 C34 1.6(9)
Co2 N7 C35 C34 176.5(4)
C31 N7 C35 C36 -176.9(6)
Co2 N7 C35 C36 -1.9(7)
C33 C34 C35 N7 -0.2(9)
C33 C34 C35 C36 178.2(6)
N7 C35 C36 N8 8.3(9)
C34 C35 C36 N8 -170.2(6)
N7 C35 C36 C37 -172.9(6)
C34 C35 C36 C37 8.7(10)
N8 C36 C37 C38 -0.3(12)
C35 C36 C37 C38 -179.1(8)
C36 C37 C38 C39 1.3(15)
C37 C38 C39 C40 -0.5(15)
C38 C39 C40 N8 -1.3(13)
C38 C39 C40 C86 179.1(8)
C39 C40 N8 C36 2.3(10)
C86 C40 N8 C36 -178.1(6)
C39 C40 N8 Co2 -169.2(6)
C86 C40 N8 Co2 10.4(9)
C37 C36 N8 C40 -1.5(10)
C35 C36 N8 C40 177.3(6)
C37 C36 N8 Co2 171.1(5)
C35 C36 N8 Co2 -10.1(7)
O2 Co2 N8 C40 -74.2(6)
N5 Co2 N8 C40 76.0(6)
N6 Co2 N8 C40 130.2(7)
N7 Co2 N8 C40 178.6(6)
O1 Co2 N8 C40 -21.9(6)
O2 Co2 N8 C36 113.9(5)
N5 Co2 N8 C36 -95.8(5)
N6 Co2 N8 C36 -41.6(9)
N7 Co2 N8 C36 6.8(4)
O1 Co2 N8 C36 166.3(5)
O2 Co3 N9 C41 -84.9(6)
N12 Co3 N9 C41 17.8(6)
N10 Co3 N9 C41 -177.4(6)
O3 Co3 N9 C41 -83.5(8)
N11 Co3 N9 C41 94.5(6)
O2 Co3 N9 C45 89.7(5)
N12 Co3 N9 C45 -167.5(5)
N10 Co3 N9 C45 -2.7(4)
O3 Co3 N9 C45 91.2(6)
N11 Co3 N9 C45 -90.8(5)
C45 N9 C41 C42 1.0(10)
Co3 N9 C41 C42 175.6(5)
N9 C41 C42 C43 -0.3(11)
C41 C42 C43 C44 -0.8(11)
C42 C43 C44 C45 1.2(11)
C41 N9 C45 C44 -0.6(9)
Co3 N9 C45 C44 -175.7(5)
C41 N9 C45 C46 -178.4(6)
Co3 N9 C45 C46 6.5(7)
C43 C44 C45 N9 -0.5(10)
C43 C44 C45 C46 177.1(7)
N9 C45 C46 N10 -8.1(9)
C44 C45 C46 N10 174.1(6)
N9 C45 C46 C47 172.5(7)
C44 C45 C46 C47 -5.2(11)
N10 C46 C47 C48 1.2(14)
C45 C46 C47 C48 -179.5(9)
C46 C47 C48 C49 -1.4(18)
C47 C48 C49 C50 1.6(18)
C48 C49 C50 N10 -1.6(14)
C48 C49 C50 C87 178.8(9)
C49 C50 N10 C46 1.4(11)
C87 C50 N10 C46 -179.0(6)
C49 C50 N10 Co3 174.4(6)
C87 C50 N10 Co3 -6.0(10)
C47 C46 N10 C50 -1.2(10)
C45 C46 N10 C50 179.4(6)
C47 C46 N10 Co3 -175.0(6)
C45 C46 N10 Co3 5.7(7)
O2 Co3 N10 C50 87.2(6)
N9 Co3 N10 C50 -175.0(6)
N12 Co3 N10 C50 -120.8(8)
O3 Co3 N10 C50 33.8(6)
N11 Co3 N10 C50 -78.5(6)
O2 Co3 N10 C46 -99.6(5)
N9 Co3 N10 C46 -1.8(4)
N12 Co3 N10 C46 52.5(8)
O3 Co3 N10 C46 -152.9(4)
N11 Co3 N10 C46 94.8(5)
O2 Co3 N11 C55 95.3(13)
N9 Co3 N11 C55 -82.5(5)
N12 Co3 N11 C55 7.4(5)
N10 Co3 N11 C55 -159.7(5)
O3 Co3 N11 C55 96.5(5)
O2 Co3 N11 C51 -88.6(14)
N9 Co3 N11 C51 93.6(6)
N12 Co3 N11 C51 -176.5(6)
N10 Co3 N11 C51 16.4(6)
O3 Co3 N11 C51 -87.4(6)
C55 N11 C51 C52 2.0(10)
Co3 N11 C51 C52 -174.0(5)
N11 C51 C52 C53 -1.2(11)
C51 C52 C53 C54 1.0(12)
C52 C53 C54 C55 -1.7(11)
C51 N11 C55 C54 -2.8(10)
Co3 N11 C55 C54 173.7(5)
C51 N11 C55 C56 178.3(6)
Co3 N11 C55 C56 -5.2(7)
C53 C54 C55 N11 2.7(10)
C53 C54 C55 C56 -178.5(6)
N11 C55 C56 N12 -2.3(9)
C54 C55 C56 N12 178.7(6)
N11 C55 C56 C57 179.4(7)
C54 C55 C56 C57 0.5(11)
N12 C56 C57 C58 3.1(14)
C55 C56 C57 C58 -178.7(8)
C56 C57 C58 C59 -1.5(16)
C57 C58 C59 C60 -1.4(15)
C58 C59 C60 N12 2.8(13)
C58 C59 C60 C84 -178.1(8)
C59 C60 N12 C56 -1.3(11)
C84 C60 N12 C56 179.6(6)
C59 C60 N12 Co3 169.1(6)
C84 C60 N12 Co3 -10.0(9)
C57 C56 N12 C60 -1.7(11)
C55 C56 N12 C60 -180.0(6)
C57 C56 N12 Co3 -173.0(6)
C55 C56 N12 Co3 8.7(7)
O2 Co3 N12 C60 15.7(6)
N9 Co3 N12 C60 -83.3(5)
N10 Co3 N12 C60 -135.7(7)
O3 Co3 N12 C60 69.1(6)
N11 Co3 N12 C60 -179.5(6)
O2 Co3 N12 C56 -173.3(5)
N9 Co3 N12 C56 87.6(5)
N10 Co3 N12 C56 35.3(9)
O3 Co3 N12 C56 -119.9(5)
N11 Co3 N12 C56 -8.5(5)
O4 Co4 N13 C61 95.5(6)
N15 Co4 N13 C61 -87.6(6)
N16 Co4 N13 C61 -9.9(6)
N14 Co4 N13 C61 -178.7(6)
O3 Co4 N13 C61 80.6(10)
O4 Co4 N13 C65 -83.9(5)
N15 Co4 N13 C65 92.9(5)
N16 Co4 N13 C65 170.7(4)
N14 Co4 N13 C65 1.8(4)
O3 Co4 N13 C65 -98.8(8)
C65 N13 C61 C62 0.7(11)
Co4 N13 C61 C62 -178.7(5)
N13 C61 C62 C63 0.8(12)
C61 C62 C63 C64 -2.1(12)
C62 C63 C64 C65 2.0(12)
C61 N13 C65 C64 -0.7(10)
Co4 N13 C65 C64 178.7(5)
C61 N13 C65 C66 177.4(6)
Co4 N13 C65 C66 -3.2(7)
C63 C64 C65 N13 -0.6(10)
C63 C64 C65 C66 -178.6(7)
N13 C65 C66 N14 3.0(9)
C64 C65 C66 N14 -178.9(6)
N13 C65 C66 C67 -177.6(7)
C64 C65 C66 C67 0.5(11)
N14 C66 C67 C68 0.1(12)
C65 C66 C67 C68 -179.3(8)
C66 C67 C68 C69 -0.1(15)
C67 C68 C69 C70 0.7(15)
C68 C69 C70 N14 -1.2(12)
C68 C69 C70 C88 178.3(8)
C69 C70 N14 C66 1.2(10)
C88 C70 N14 C66 -178.3(6)
C69 C70 N14 Co4 -178.6(5)
C88 C70 N14 Co4 1.9(9)
C67 C66 N14 C70 -0.6(10)
C65 C66 N14 C70 178.9(6)
C67 C66 N14 Co4 179.3(5)
C65 C66 N14 Co4 -1.3(7)
O4 Co4 N14 C70 -69.2(6)
N15 Co4 N14 C70 82.8(6)
N16 Co4 N14 C70 136.4(8)
N13 Co4 N14 C70 179.6(6)
O3 Co4 N14 C70 -19.3(6)
O4 Co4 N14 C66 111.0(5)
N15 Co4 N14 C66 -97.1(5)
N16 Co4 N14 C66 -43.4(10)
N13 Co4 N14 C66 -0.2(4)
O3 Co4 N14 C66 160.9(5)
O4 Co4 N15 C71 80.4(8)
N16 Co4 N15 C71 177.3(6)
N13 Co4 N15 C71 -93.3(5)
N14 Co4 N15 C71 -16.1(6)
O3 Co4 N15 C71 90.5(5)
O4 Co4 N15 C75 -99.2(6)
N16 Co4 N15 C75 -2.4(4)
N13 Co4 N15 C75 87.1(5)
N14 Co4 N15 C75 164.2(5)
O3 Co4 N15 C75 -89.2(4)
C75 N15 C71 C72 0.7(9)
Co4 N15 C71 C72 -179.0(5)
N15 C71 C72 C73 -0.5(10)
C71 C72 C73 C74 -0.4(10)
C72 C73 C74 C75 1.0(9)
C71 N15 C75 C74 0.0(9)
Co4 N15 C75 C74 179.7(4)
C71 N15 C75 C76 -179.6(5)
Co4 N15 C75 C76 0.1(7)
C73 C74 C75 N15 -0.8(9)
C73 C74 C75 C76 178.8(6)
N15 C75 C76 N16 3.9(8)
C74 C75 C76 N16 -175.7(5)
N15 C75 C76 C77 -177.2(6)
C74 C75 C76 C77 3.2(10)
N16 C76 C77 C78 -0.2(11)
C75 C76 C77 C78 -179.0(7)
C76 C77 C78 C79 -0.5(12)
C77 C78 C79 C80 0.3(12)
C78 C79 C80 N16 0.7(11)
C78 C79 C80 C81 -179.4(7)
N4 C20 C82 C81 -165(3)
C19 C20 C82 C81 14(3)
C77 C76 N16 C80 1.1(9)
C75 C76 N16 C80 -180.0(5)
C77 C76 N16 Co4 175.3(5)
C75 C76 N16 Co4 -5.8(7)
C79 C80 N16 C76 -1.4(9)
C81 C80 N16 C76 178.7(5)
C79 C80 N16 Co4 -174.7(5)
C81 C80 N16 Co4 5.3(8)
O4 Co4 N16 C76 155.5(5)
N15 Co4 N16 C76 4.4(4)
N13 Co4 N16 C76 -92.8(4)
N14 Co4 N16 C76 -51.0(9)
O3 Co4 N16 C76 105.7(4)
O4 Co4 N16 C80 -31.0(6)
N15 Co4 N16 C80 178.0(5)
N13 Co4 N16 C80 80.8(5)
N14 Co4 N16 C80 122.5(8)
O3 Co4 N16 C80 -80.7(5)
N6 C30 C83 C84 -3(3)
C29 C30 C83 C84 176(3)
N12 C60 C84 C83 -158.9(18)
C59 C60 C84 C83 22(2)
O4 Co1 O1 Co2 162.9(5)
N1 Co1 O1 Co2 161.2(4)
N4 Co1 O1 Co2 56.1(4)
N3 Co1 O1 Co2 -20.8(4)
N2 Co1 O1 Co2 -113.6(4)
O2 Co2 O1 Co1 -179.3(5)
N5 Co2 O1 Co1 5.9(4)
N6 Co2 O1 Co1 -70.9(4)
N7 Co2 O1 Co1 -167.7(5)
N8 Co2 O1 Co1 100.4(4)
N9 Co3 O2 Co2 -12.3(11)
N12 Co3 O2 Co2 -105.6(10)
N10 Co3 O2 Co2 65.5(10)
O3 Co3 O2 Co2 168.6(12)
N11 Co3 O2 Co2 169.9(8)
N5 Co2 O2 Co3 -144.1(8)
N6 Co2 O2 Co3 125.0(10)
N7 Co2 O2 Co3 29.5(11)
N8 Co2 O2 Co3 -46.9(10)
O1 Co2 O2 Co3 -154.6(12)
N15 Co4 O4 Co1 -149.1(6)
N16 Co4 O4 Co1 120.8(7)
N13 Co4 O4 Co1 24.2(9)
N14 Co4 O4 Co1 -52.0(8)
O3 Co4 O4 Co1 -161.8(9)
N1 Co1 O4 Co4 -5.1(8)
N4 Co1 O4 Co4 -101.5(7)
N3 Co1 O4 Co4 163.4(6)
N2 Co1 O4 Co4 71.7(8)
O1 Co1 O4 Co4 175.7(9)
O2 Co3 O3 Co4 161.6(5)
N9 Co3 O3 Co4 159.8(4)
N12 Co3 O3 Co4 59.2(4)
N10 Co3 O3 Co4 -112.9(4)
N11 Co3 O3 Co4 -18.0(5)
O4 Co4 O3 Co3 178.0(5)
N15 Co4 O3 Co3 4.1(4)
N16 Co4 O3 Co3 -73.3(4)
N13 Co4 O3 Co3 -164.1(6)
N14 Co4 O3 Co3 100.1(4)

loop_
_platon_squeeze_void_nr
_platon_squeeze_void_average_x
_platon_squeeze_void_average_y
_platon_squeeze_void_average_z
_platon_squeeze_void_volume
_platon_squeeze_void_count_electrons
1 -0.002 -0.002 -0.001 2552.6 308.5
2 0.075 0.689 0.854 10.1 1.6
3 0.189 0.925 0.354 10.1 1.7
4 0.311 0.575 0.354 10.1 1.7
5 0.425 0.811 0.854 10.0 1.6
6 0.575 0.189 0.146 10.0 1.6
7 0.689 0.425 0.646 10.1 1.6
8 0.811 0.075 0.646 10.1 1.6
9 0.925 0.311 0.146 10.0 1.7
